data_7100270
loop_
_publ_author_name
'Neil Burford'
'Ezra Edelstein'
'Michael J. Ferguson'
'Jeff C. Landry'
'Robert McDonald'

_publ_section_title
;
Identification of new N-Sb topologies: Understanding
the sequential dehydrochloride coupling of primary amines and
trichloropnictines
;
_journal_issue 40
_journal_name_full 'Chemical Communications'
_journal_page_first 5074
_journal_page_last 5076
_journal_paper_doi 10.1039/b509481j
_journal_year 2005
_chemical_formula_moiety 'C16 H19 Cl3 N2 Sb2'
_chemical_formula_sum 'C16 H19 Cl3 N2 Sb2'
_chemical_formula_weight 589.18
_chemical_melting_point 283
_chemical_name_common Cl2SbN(Dmp)Sb(Cl)N(H)Dmp
_space_group_IT_number 14
_symmetry_cell_setting monoclinic
_symmetry_space_group_name_Hall '-P 2ybc'
_symmetry_space_group_name_H-M 'P 1 21/c 1'
_cell_angle_alpha 90.00
_cell_angle_beta 108.9580(10)
_cell_angle_gamma 90.00
_cell_formula_units_Z 8
_cell_length_a 13.0005(9)
_cell_length_b 20.8528(14)
_cell_length_c 15.5863(10)
_cell_measurement_temperature 193(2)
_cell_volume 3996.2(5)
_diffrn_ambient_temperature 193(2)
_exptl_crystal_density_diffrn 1.959
_cod_original_sg_symbol_H-M 'P 21/c'
_cod_database_code 7100270

loop_
_symmetry_equiv_pos_as_xyz
'x, y, z'
'-x, y+1/2, -z+1/2'
'-x, -y, -z'
'x, -y-1/2, z-1/2'

loop_
_atom_site_label
_atom_site_type_symbol
_atom_site_fract_x
_atom_site_fract_y
_atom_site_fract_z
_atom_site_U_iso_or_equiv
_atom_site_adp_type
_atom_site_occupancy
_atom_site_symmetry_multiplicity
_atom_site_calc_flag
_atom_site_refinement_flags
_atom_site_disorder_assembly
_atom_site_disorder_group
Sb1A Sb 0.216900(14) 0.277260(8) 0.251576(12) 0.02771(5) Uani 1 1 d . . .
Sb2A Sb 0.402582(14) 0.227932(8) 0.156559(12) 0.02752(5) Uani 1 1 d . . .
Cl1A Cl 0.31773(6) 0.26456(4) 0.41035(5) 0.03887(16) Uani 1 1 d . . .
Cl2A Cl 0.54611(5) 0.21776(4) 0.30127(5) 0.03655(15) Uani 1 1 d . . .
Cl3A Cl 0.42512(6) 0.11660(3) 0.11571(5) 0.03762(15) Uani 1 1 d . . .
N1A N 0.35478(18) 0.32276(10) 0.23652(15) 0.0284(5) Uani 1 1 d . . .
H1NA H 0.4062 0.3227 0.2942 0.034 Uiso 1 1 calc R . .
N2A N 0.27659(17) 0.20227(10) 0.20026(15) 0.0268(4) Uani 1 1 d . . .
C11A C 0.3613(2) 0.38564(12) 0.20090(18) 0.0295(5) Uani 1 1 d . . .
C12A C 0.4433(2) 0.42763(13) 0.25097(19) 0.0329(6) Uani 1 1 d . . .
C13A C 0.4573(3) 0.48530(14) 0.2118(2) 0.0419(7) Uani 1 1 d . . .
H13A H 0.5131 0.5137 0.2449 0.050 Uiso 1 1 calc R . .
C14A C 0.3919(3) 0.50228(14) 0.1259(2) 0.0448(7) Uani 1 1 d . . .
H14A H 0.4040 0.5413 0.0993 0.054 Uiso 1 1 calc R . .
C15A C 0.3087(3) 0.46170(15) 0.0791(2) 0.0437(7) Uani 1 1 d . . .
H15A H 0.2618 0.4741 0.0208 0.052 Uiso 1 1 calc R . .
C16A C 0.2916(2) 0.40295(13) 0.1150(2) 0.0358(6) Uani 1 1 d . . .
C17A C 0.5167(3) 0.41039(15) 0.3453(2) 0.0454(8) Uani 1 1 d . . .
H17A H 0.4724 0.4005 0.3838 0.055 Uiso 1 1 calc R . .
H17B H 0.5648 0.4466 0.3712 0.055 Uiso 1 1 calc R . .
H17C H 0.5607 0.3729 0.3420 0.055 Uiso 1 1 calc R . .
C18A C 0.1989(3) 0.36089(16) 0.0613(2) 0.0504(9) Uani 1 1 d . . .
H18A H 0.1722 0.3757 -0.0018 0.061 Uiso 1 1 calc R . .
H18B H 0.1400 0.3631 0.0876 0.061 Uiso 1 1 calc R . .
H18C H 0.2243 0.3165 0.0632 0.061 Uiso 1 1 calc R . .
C21A C 0.2205(2) 0.14162(13) 0.1818(2) 0.0324(6) Uani 1 1 d . . .
C22A C 0.2487(3) 0.09253(14) 0.2470(2) 0.0410(7) Uani 1 1 d . . .
C23A C 0.1913(3) 0.03460(16) 0.2267(3) 0.0564(10) Uani 1 1 d . . .
H23A H 0.2084 0.0009 0.2701 0.068 Uiso 1 1 calc R . .
C24A C 0.1102(4) 0.02554(18) 0.1447(3) 0.0647(11) Uani 1 1 d . . .
H24A H 0.0723 -0.0141 0.1320 0.078 Uiso 1 1 calc R . .
C25A C 0.0844(3) 0.07388(18) 0.0813(3) 0.0555(10) Uani 1 1 d . . .
H25A H 0.0288 0.0671 0.0249 0.067 Uiso 1 1 calc R . .
C26A C 0.1384(2) 0.13283(15) 0.0984(2) 0.0383(7) Uani 1 1 d . . .
C27A C 0.3364(3) 0.10100(16) 0.3369(2) 0.0530(9) Uani 1 1 d . . .
H27A H 0.4022 0.1177 0.3271 0.064 Uiso 1 1 calc R . .
H27B H 0.3525 0.0595 0.3680 0.064 Uiso 1 1 calc R . .
H27C H 0.3117 0.1313 0.3741 0.064 Uiso 1 1 calc R . .
C28A C 0.1089(3) 0.18425(16) 0.0277(2) 0.0438(7) Uani 1 1 d . . .
H28A H 0.0471 0.1700 -0.0239 0.053 Uiso 1 1 calc R . .
H28B H 0.1712 0.1931 0.0072 0.053 Uiso 1 1 calc R . .
H28C H 0.0890 0.2233 0.0535 0.053 Uiso 1 1 calc R . .
Sb1B Sb -0.284582(14) 0.119961(8) 0.268364(12) 0.02835(5) Uani 1 1 d . . .
Sb2B Sb -0.093106(14) 0.162714(9) 0.177224(13) 0.03065(5) Uani 1 1 d . . .
Cl1B Cl -0.19711(7) 0.14112(4) 0.42545(5) 0.04618(18) Uani 1 1 d . . .
Cl2B Cl 0.05122(6) 0.18367(4) 0.31876(5) 0.04210(17) Uani 1 1 d . . .
Cl3B Cl -0.07222(6) 0.26965(3) 0.12278(5) 0.03940(16) Uani 1 1 d . . .
N1B N -0.14008(18) 0.07601(11) 0.26559(16) 0.0327(5) Uani 1 1 d . . .
H1NB H -0.0916 0.0805 0.3241 0.039 Uiso 1 1 calc R . .
N2B N -0.22383(17) 0.19238(10) 0.21214(15) 0.0281(5) Uani 1 1 d . . .
C11B C -0.1248(2) 0.01157(12) 0.23946(19) 0.0314(6) Uani 1 1 d . . .
C12B C -0.0365(2) -0.02358(14) 0.2959(2) 0.0380(6) Uani 1 1 d . . .
C13B C -0.0144(3) -0.08287(14) 0.2668(2) 0.0460(8) Uani 1 1 d . . .
H13B H 0.0461 -0.1067 0.3037 0.055 Uiso 1 1 calc R . .
C14B C -0.0785(3) -0.10823(14) 0.1850(2) 0.0479(8) Uani 1 1 d . . .
H14B H -0.0620 -0.1491 0.1659 0.057 Uiso 1 1 calc R . .
C15B C -0.1662(3) -0.07415(14) 0.1313(2) 0.0433(7) Uani 1 1 d . . .
H15B H -0.2106 -0.0921 0.0756 0.052 Uiso 1 1 calc R . .
C16B C -0.1914(2) -0.01374(13) 0.1570(2) 0.0369(6) Uani 1 1 d . . .
C17B C 0.0355(3) 0.00300(17) 0.3847(2) 0.0532(9) Uani 1 1 d . . .
H17D H 0.0866 -0.0302 0.4175 0.064 Uiso 1 1 calc R . .
H17E H -0.0092 0.0168 0.4212 0.064 Uiso 1 1 calc R . .
H17F H 0.0762 0.0398 0.3733 0.064 Uiso 1 1 calc R . .
C18B C -0.2893(3) 0.02152(16) 0.0951(2) 0.0526(9) Uani 1 1 d . . .
H18D H -0.3150 -0.0001 0.0362 0.063 Uiso 1 1 calc R . .
H18E H -0.2688 0.0657 0.0867 0.063 Uiso 1 1 calc R . .
H18F H -0.3474 0.0218 0.1224 0.063 Uiso 1 1 calc R . .
C21B C -0.2797(2) 0.25190(13) 0.18166(19) 0.0297(5) Uani 1 1 d . . .
C22B C -0.2605(2) 0.30463(14) 0.2406(2) 0.0362(6) Uani 1 1 d . . .
C23B C -0.3176(3) 0.36168(15) 0.2081(3) 0.0475(8) Uani 1 1 d . . .
H23B H -0.3057 0.3981 0.2467 0.057 Uiso 1 1 calc R . .
C24B C -0.3903(3) 0.36588(16) 0.1212(3) 0.0522(9) Uani 1 1 d . . .
H24B H -0.4291 0.4046 0.1012 0.063 Uiso 1 1 calc R . .
C25B C -0.4068(3) 0.31440(15) 0.0637(2) 0.0450(7) Uani 1 1 d . . .
H25B H -0.4562 0.3179 0.0036 0.054 Uiso 1 1 calc R . .
C26B C -0.3515(2) 0.25672(14) 0.0928(2) 0.0334(6) Uani 1 1 d . . .
C27B C -0.1819(3) 0.30106(16) 0.3353(2) 0.0475(8) Uani 1 1 d . . .
H27D H -0.1151 0.2796 0.3345 0.057 Uiso 1 1 calc R . .
H27E H -0.2146 0.2767 0.3737 0.057 Uiso 1 1 calc R . .
H27F H -0.1645 0.3445 0.3597 0.057 Uiso 1 1 calc R . .
C28B C -0.3689(3) 0.20223(15) 0.0268(2) 0.0411(7) Uani 1 1 d . . .
H28D H -0.3881 0.1635 0.0537 0.049 Uiso 1 1 calc R . .
H28E H -0.3020 0.1946 0.0123 0.049 Uiso 1 1 calc R . .
H28F H -0.4280 0.2130 -0.0289 0.049 Uiso 1 1 calc R . .

loop_
_atom_site_aniso_label
_atom_site_aniso_U_11
_atom_site_aniso_U_22
_atom_site_aniso_U_33
_atom_site_aniso_U_23
_atom_site_aniso_U_13
_atom_site_aniso_U_12
Sb1A 0.02278(9) 0.02850(9) 0.03091(10) -0.00452(7) 0.00744(7) 0.00231(6)
Sb2A 0.02730(9) 0.02934(9) 0.02740(9) 0.00046(6) 0.01094(7) 0.00037(7)
Cl1A 0.0395(4) 0.0482(4) 0.0290(3) -0.0036(3) 0.0113(3) -0.0003(3)
Cl2A 0.0271(3) 0.0458(4) 0.0348(4) -0.0047(3) 0.0074(3) 0.0039(3)
Cl3A 0.0407(4) 0.0345(3) 0.0393(4) -0.0045(3) 0.0153(3) 0.0067(3)
N1A 0.0258(11) 0.0276(11) 0.0291(11) -0.0012(9) 0.0051(9) -0.0005(9)
N2A 0.0262(11) 0.0254(11) 0.0306(11) -0.0035(8) 0.0116(9) -0.0001(8)
C11A 0.0323(14) 0.0242(12) 0.0326(14) -0.0013(10) 0.0115(11) 0.0041(10)
C12A 0.0367(15) 0.0264(13) 0.0359(15) -0.0055(11) 0.0124(12) 0.0001(11)
C13A 0.0466(18) 0.0290(14) 0.0507(18) -0.0077(13) 0.0166(15) -0.0039(13)
C14A 0.059(2) 0.0240(14) 0.055(2) 0.0055(13) 0.0242(16) 0.0041(13)
C15A 0.0516(19) 0.0361(16) 0.0394(16) 0.0078(13) 0.0093(14) 0.0113(14)
C16A 0.0383(16) 0.0301(14) 0.0361(15) -0.0002(11) 0.0080(12) 0.0042(11)
C17A 0.0481(19) 0.0402(17) 0.0405(17) -0.0061(13) 0.0042(14) -0.0118(14)
C18A 0.049(2) 0.0438(18) 0.0409(18) 0.0056(14) -0.0091(15) 0.0000(15)
C21A 0.0333(14) 0.0284(13) 0.0430(16) -0.0085(11) 0.0228(13) -0.0040(11)
C22A 0.0501(18) 0.0311(14) 0.0533(19) -0.0012(13) 0.0323(16) 0.0023(13)
C23A 0.080(3) 0.0307(16) 0.078(3) -0.0021(16) 0.053(2) -0.0050(16)
C24A 0.081(3) 0.043(2) 0.088(3) -0.027(2) 0.053(3) -0.0298(19)
C25A 0.051(2) 0.056(2) 0.067(2) -0.0282(18) 0.0297(18) -0.0246(17)
C26A 0.0348(15) 0.0424(16) 0.0441(17) -0.0153(13) 0.0216(13) -0.0087(12)
C27A 0.072(2) 0.0352(17) 0.057(2) 0.0103(15) 0.0279(19) 0.0103(16)
C28A 0.0335(16) 0.0570(19) 0.0382(16) -0.0149(14) 0.0079(13) -0.0054(14)
Sb1B 0.02658(9) 0.02705(9) 0.03090(10) -0.00167(7) 0.00862(7) -0.00243(7)
Sb2B 0.02841(10) 0.02968(10) 0.03591(10) -0.00403(7) 0.01327(8) -0.00089(7)
Cl1B 0.0576(5) 0.0480(4) 0.0307(4) -0.0039(3) 0.0112(3) -0.0011(4)
Cl2B 0.0279(3) 0.0467(4) 0.0457(4) 0.0058(3) 0.0036(3) -0.0042(3)
Cl3B 0.0358(4) 0.0391(4) 0.0451(4) 0.0063(3) 0.0155(3) -0.0026(3)
N1B 0.0279(11) 0.0299(12) 0.0369(13) -0.0062(9) 0.0058(10) -0.0005(9)
N2B 0.0246(11) 0.0288(11) 0.0318(12) -0.0008(9) 0.0103(9) -0.0002(9)
C11B 0.0354(15) 0.0249(13) 0.0364(15) 0.0002(11) 0.0153(12) 0.0002(11)
C12B 0.0417(16) 0.0315(14) 0.0422(16) 0.0062(12) 0.0155(13) 0.0001(12)
C13B 0.053(2) 0.0275(15) 0.061(2) 0.0119(14) 0.0241(17) 0.0066(13)
C14B 0.066(2) 0.0245(14) 0.066(2) 0.0005(14) 0.0398(19) -0.0007(14)
C15B 0.056(2) 0.0304(15) 0.0490(18) -0.0098(13) 0.0251(16) -0.0095(13)
C16B 0.0418(16) 0.0291(14) 0.0401(16) -0.0034(12) 0.0137(13) -0.0048(12)
C17B 0.055(2) 0.050(2) 0.0449(19) 0.0080(15) 0.0028(16) 0.0110(16)
C18B 0.054(2) 0.0407(18) 0.048(2) -0.0114(14) -0.0034(16) 0.0004(15)
C21B 0.0255(13) 0.0286(13) 0.0379(15) 0.0000(11) 0.0144(11) -0.0024(10)
C22B 0.0342(15) 0.0324(14) 0.0469(17) -0.0055(12) 0.0200(13) -0.0045(12)
C23B 0.057(2) 0.0299(15) 0.066(2) -0.0054(14) 0.0338(18) -0.0009(14)
C24B 0.057(2) 0.0365(17) 0.069(2) 0.0135(16) 0.0276(19) 0.0149(15)
C25B 0.0436(18) 0.0420(17) 0.0505(19) 0.0109(14) 0.0167(15) 0.0082(14)
C26B 0.0285(14) 0.0358(15) 0.0378(15) 0.0028(12) 0.0135(12) 0.0011(11)
C27B 0.051(2) 0.0401(17) 0.0494(19) -0.0161(14) 0.0140(16) -0.0083(14)
C28B 0.0401(17) 0.0466(17) 0.0312(15) 0.0004(13) 0.0041(13) 0.0010(13)

loop_
_geom_bond_atom_site_label_1
_geom_bond_atom_site_label_2
_geom_bond_distance
_geom_bond_site_symmetry_2
_geom_bond_publ_flag
Sb1A N2A 2.023(2) . ?
Sb1A N1A 2.108(2) . ?
Sb1A Cl1A 2.4094(7) . ?
Sb2A N2A 2.039(2) . ?
Sb2A Cl2A 2.4247(7) . ?
Sb2A Cl3A 2.4499(7) . ?
Sb2A N1A 2.521(2) . ?
N1A C11A 1.437(3) . ?
N2A C21A 1.442(3) . ?
C11A C16A 1.399(4) . ?
C11A C12A 1.404(4) . ?
C12A C13A 1.387(4) . ?
C12A C17A 1.513(4) . ?
C13A C14A 1.378(5) . ?
C14A C15A 1.381(5) . ?
C15A C16A 1.395(4) . ?
C16A C18A 1.505(4) . ?
C21A C26A 1.401(4) . ?
C21A C22A 1.404(4) . ?
C22A C23A 1.401(5) . ?
C22A C27A 1.502(5) . ?
C23A C24A 1.380(6) . ?
C24A C25A 1.375(6) . ?
C25A C26A 1.398(4) . ?
C26A C28A 1.495(5) . ?
Sb1B N2B 2.030(2) . ?
Sb1B N1B 2.103(2) . ?
Sb1B Cl1B 2.3819(8) . ?
Sb2B N2B 2.042(2) . ?
Sb2B Cl2B 2.4266(8) . ?
Sb2B Cl3B 2.4323(7) . ?
Sb2B N1B 2.467(2) . ?
N1B C11B 1.436(3) . ?
N2B C21B 1.439(3) . ?
C11B C16B 1.399(4) . ?
C11B C12B 1.405(4) . ?
C12B C13B 1.379(4) . ?
C12B C17B 1.502(5) . ?
C13B C14B 1.382(5) . ?
C14B C15B 1.373(5) . ?
C15B C16B 1.393(4) . ?
C16B C18B 1.514(4) . ?
C21B C26B 1.399(4) . ?
C21B C22B 1.403(4) . ?
C22B C23B 1.406(4) . ?
C22B C27B 1.500(5) . ?
C23B C24B 1.379(5) . ?
C24B C25B 1.370(5) . ?
C25B C26B 1.399(4) . ?
C26B C28B 1.500(4) . ?
